data_4067209
loop_
_publ_author_name
'Dureen, Meghan A.'
'Brown, Christopher C.'
'Stephan, Douglas W.'

_publ_section_title
;
 Deprotonation and Addition Reactions of Frustrated Lewis Pairs with
 Alkynes
;
_journal_issue 23
_journal_name_full Organometallics
_journal_page_first 6594
_journal_paper_doi 10.1021/om1009044
_journal_volume 29
_journal_year 2010
_chemical_formula_sum 'C42 H25 Al F15 P'
_chemical_formula_weight 872.57
_chemical_name_systematic
; 
 ? 
;
_space_group_IT_number 2
_symmetry_cell_setting triclinic
_symmetry_space_group_name_Hall '-P 1'
_symmetry_space_group_name_H-M 'P -1'
_atom_sites_solution_hydrogens geom
_atom_sites_solution_primary direct
_atom_sites_solution_secondary difmap
_audit_creation_method SHELXL-97
_cell_angle_alpha 74.086(6)
_cell_angle_beta 87.361(5)
_cell_angle_gamma 65.541(5)
_cell_formula_units_Z 2
_cell_length_a 9.9634(12)
_cell_length_b 11.2388(13)
_cell_length_c 19.821(2)
_cell_measurement_reflns_used 9965
_cell_measurement_temperature 273(2)
_cell_measurement_theta_max 27.09
_cell_measurement_theta_min 2.34
_cell_volume 1937.1(4)
_computing_cell_refinement 'Bruker SAINT'
_computing_data_collection 'Bruker APEX2'
_computing_data_reduction 'Bruker SAINT'
_computing_molecular_graphics 'Bruker SHELXTL'
_computing_publication_material 'Bruker SHELXTL'
_computing_structure_refinement 'SHELXL-97 (Sheldrick, 2008)'
_computing_structure_solution 'SHELXS-97 (Sheldrick, 2008)'
_diffrn_ambient_temperature 273(2)
_diffrn_measured_fraction_theta_full 0.994
_diffrn_measured_fraction_theta_max 0.994
_diffrn_measurement_device_type 'Bruker APEX-II CCD'
_diffrn_measurement_method '\f and \w scans'
_diffrn_radiation_monochromator graphite
_diffrn_radiation_source 'fine-focus sealed tube'
_diffrn_radiation_type MoK\a
_diffrn_radiation_wavelength 0.71073
_diffrn_reflns_av_R_equivalents 0.0378
_diffrn_reflns_av_sigmaI/netI 0.0325
_diffrn_reflns_limit_h_max 12
_diffrn_reflns_limit_h_min -12
_diffrn_reflns_limit_k_max 14
_diffrn_reflns_limit_k_min -14
_diffrn_reflns_limit_l_max 25
_diffrn_reflns_limit_l_min -25
_diffrn_reflns_number 35965
_diffrn_reflns_theta_full 27.51
_diffrn_reflns_theta_max 27.51
_diffrn_reflns_theta_min 1.07
_exptl_absorpt_coefficient_mu 0.197
_exptl_absorpt_correction_T_max 0.9616
_exptl_absorpt_correction_T_min 0.9524
_exptl_absorpt_correction_type multi-scan
_exptl_absorpt_process_details SADABS
_exptl_crystal_colour brown
_exptl_crystal_density_diffrn 1.496
_exptl_crystal_density_method 'not measured'
_exptl_crystal_description block
_exptl_crystal_F_000 880
_exptl_crystal_size_max 0.25
_exptl_crystal_size_mid 0.24
_exptl_crystal_size_min 0.20
_refine_diff_density_max 0.311
_refine_diff_density_min -0.342
_refine_diff_density_rms 0.051
_refine_ls_extinction_method none
_refine_ls_goodness_of_fit_ref 1.058
_refine_ls_hydrogen_treatment constr
_refine_ls_matrix_type full
_refine_ls_number_parameters 533
_refine_ls_number_reflns 8848
_refine_ls_number_restraints 0
_refine_ls_restrained_S_all 1.058
_refine_ls_R_factor_all 0.0518
_refine_ls_R_factor_gt 0.0366
_refine_ls_shift/su_max 0.001
_refine_ls_shift/su_mean 0.000
_refine_ls_structure_factor_coef Fsqd
_refine_ls_weighting_details 'calc w=1/[\s^2^(Fo^2^)+(0.0530P)^2^+0.5791P] where P=(Fo^2^+2Fc^2^)/3'
_refine_ls_weighting_scheme calc
_refine_ls_wR_factor_gt 0.0963
_refine_ls_wR_factor_ref 0.1103
_reflns_number_gt 6985
_reflns_number_total 8848
_reflns_threshold_expression >2sigma(I)
_cod_data_source_file om1009044_si_002.cif
_cod_data_source_block Ph3P(C4H9)CC(H)Al(C6F5)3
_cod_depositor_comments
;
The following automatic conversions were performed:

'_symmetry_cell_setting' value 'Triclinic' changed to 'triclinic'
according to /home/saulius/struct/CIF-dictionaries/cif_core.dic
dictionary named 'cif_core.dic' version 2.4.1 from 2010-06-29.

Automatic conversion script
Id: cif_fix_values 1715 2011-07-08 13:25:40Z adriana 
;
_cod_original_sg_symbol_H-M P-1
_cod_database_code 4067209

loop_
_symmetry_equiv_pos_as_xyz
'x, y, z'
'-x, -y, -z'

loop_
_atom_site_label
_atom_site_type_symbol
_atom_site_fract_x
_atom_site_fract_y
_atom_site_fract_z
_atom_site_U_iso_or_equiv
_atom_site_adp_type
_atom_site_occupancy
_atom_site_symmetry_multiplicity
_atom_site_calc_flag
_atom_site_refinement_flags
P1 P 0.88122(4) 1.14739(4) 0.24327(2) 0.02185(10) Uani 1 1 d .
Al1 Al 0.87363(5) 0.72206(5) 0.28320(2) 0.02374(11) Uani 1 1 d .
C1 C 0.90074(17) 0.88980(16) 0.28044(8) 0.0256(3) Uani 1 1 d .
H1 H 0.9634 0.8822 0.3163 0.031 Uiso 1 1 calc R
C7 C 1.05739(17) 1.13285(18) 0.21085(8) 0.0278(3) Uani 1 1 d .
C2 C 0.83923(16) 1.01158(16) 0.23306(8) 0.0233(3) Uani 1 1 d .
C13 C 0.74201(18) 1.30811(16) 0.19326(9) 0.0275(3) Uani 1 1 d .
C19 C 0.88213(18) 1.14417(16) 0.33444(8) 0.0258(3) Uani 1 1 d .
C8 C 1.16317(19) 1.0072(2) 0.20668(10) 0.0386(4) Uani 1 1 d .
H8 H 1.1419 0.9312 0.2184 0.046 Uiso 1 1 calc R
C3 C 0.73670(18) 1.04463(17) 0.17015(9) 0.0284(3) Uani 1 1 d .
H3A H 0.6566 1.1339 0.1648 0.034 Uiso 1 1 calc R
H3B H 0.6937 0.9790 0.1793 0.034 Uiso 1 1 calc R
C4 C 0.8108(2) 1.04392(18) 0.10115(9) 0.0345(4) Uani 1 1 d .
H4A H 0.8608 1.1039 0.0934 0.041 Uiso 1 1 calc R
H4B H 0.8846 0.9526 0.1044 0.041 Uiso 1 1 calc R
C24 C 0.9796(2) 1.18075(18) 0.36230(9) 0.0314(4) Uani 1 1 d .
H24 H 1.0517 1.1984 0.3353 0.038 Uiso 1 1 calc R
C18 C 0.7537(2) 1.35970(18) 0.12180(10) 0.0362(4) Uani 1 1 d .
H18 H 0.8389 1.3165 0.1009 0.043 Uiso 1 1 calc R
C20 C 0.7756(2) 1.1153(2) 0.37573(10) 0.0368(4) Uani 1 1 d .
H20 H 0.7111 1.0891 0.3575 0.044 Uiso 1 1 calc R
C12 C 1.0893(2) 1.2467(2) 0.19328(9) 0.0377(4) Uani 1 1 d .
H12 H 1.0183 1.3306 0.1961 0.045 Uiso 1 1 calc R
C14 C 0.6154(2) 1.3743(2) 0.22432(11) 0.0403(4) Uani 1 1 d .
H14 H 0.6066 1.3407 0.2719 0.048 Uiso 1 1 calc R
C21 C 0.7671(2) 1.1260(2) 0.44398(10) 0.0457(5) Uani 1 1 d .
H21 H 0.6962 1.1076 0.4716 0.055 Uiso 1 1 calc R
C22 C 0.8632(3) 1.1639(2) 0.47101(10) 0.0463(5) Uani 1 1 d .
H22 H 0.8567 1.1713 0.5168 0.056 Uiso 1 1 calc R
C23 C 0.9690(2) 1.1909(2) 0.43061(10) 0.0427(5) Uani 1 1 d .
H23 H 1.0337 1.2161 0.4493 0.051 Uiso 1 1 calc R
C9 C 1.3015(2) 0.9967(3) 0.18471(12) 0.0541(6) Uani 1 1 d .
H9 H 1.3735 0.9132 0.1820 0.065 Uiso 1 1 calc R
C17 C 0.6383(3) 1.4753(2) 0.08198(12) 0.0499(5) Uani 1 1 d .
H17 H 0.6452 1.5090 0.0342 0.060 Uiso 1 1 calc R
C11 C 1.2273(2) 1.2341(3) 0.17158(11) 0.0545(6) Uani 1 1 d .
H11 H 1.2496 1.3095 0.1601 0.065 Uiso 1 1 calc R
C10 C 1.3318(2) 1.1099(3) 0.16698(12) 0.0621(7) Uani 1 1 d .
H10 H 1.4239 1.1024 0.1517 0.075 Uiso 1 1 calc R
C16 C 0.5137(3) 1.5402(2) 0.11312(14) 0.0590(6) Uani 1 1 d .
H16 H 0.4366 1.6180 0.0863 0.071 Uiso 1 1 calc R
C5 C 0.7001(3) 1.0898(2) 0.03896(11) 0.0542(6) Uani 1 1 d .
H5A H 0.6443 1.0347 0.0487 0.065 Uiso 1 1 calc R
H5B H 0.6310 1.1836 0.0336 0.065 Uiso 1 1 calc R
C15 C 0.5017(2) 1.4912(2) 0.18352(14) 0.0591(6) Uani 1 1 d .
H15 H 0.4169 1.5366 0.2041 0.071 Uiso 1 1 calc R
C6 C 0.7722(4) 1.0792(3) -0.02960(12) 0.0810(10) Uani 1 1 d .
H6A H 0.8315 1.1301 -0.0385 0.122 Uiso 1 1 calc R
H6B H 0.6970 1.1154 -0.0674 0.122 Uiso 1 1 calc R
H6C H 0.8337 0.9854 -0.0262 0.122 Uiso 1 1 calc R
C25 C 0.67652(17) 0.73238(17) 0.31666(8) 0.0260(3) Uani 1 1 d .
C31 C 1.03666(17) 0.56756(16) 0.35120(9) 0.0266(3) Uani 1 1 d .
C36 C 1.06505(19) 0.58183(17) 0.41547(9) 0.0296(3) Uani 1 1 d .
C37 C 0.88912(18) 0.69837(16) 0.18461(8) 0.0264(3) Uani 1 1 d .
C42 C 0.77273(19) 0.72344(17) 0.13958(9) 0.0297(3) Uani 1 1 d .
C30 C 0.56434(19) 0.84033(18) 0.33372(9) 0.0303(4) Uani 1 1 d .
C39 C 1.0445(2) 0.6468(2) 0.08819(10) 0.0391(4) Uani 1 1 d .
C29 C 0.43119(19) 0.84022(19) 0.35666(10) 0.0349(4) Uani 1 1 d .
C28 C 0.4068(2) 0.7270(2) 0.36308(10) 0.0377(4) Uani 1 1 d .
C26 C 0.64531(19) 0.62044(18) 0.32499(9) 0.0316(4) Uani 1 1 d .
C27 C 0.5150(2) 0.6148(2) 0.34762(10) 0.0394(4) Uani 1 1 d .
C38 C 1.02360(19) 0.66253(18) 0.15521(9) 0.0315(4) Uani 1 1 d .
C35 C 1.1799(2) 0.4882(2) 0.46383(9) 0.0365(4) Uani 1 1 d .
C32 C 1.1338(2) 0.44615(18) 0.34007(9) 0.0341(4) Uani 1 1 d .
C34 C 1.2738(2) 0.3702(2) 0.44906(10) 0.0429(5) Uani 1 1 d .
C41 C 0.7866(2) 0.71430(19) 0.07118(9) 0.0357(4) Uani 1 1 d .
C33 C 1.2510(2) 0.34808(19) 0.38665(11) 0.0437(5) Uani 1 1 d .
C40 C 0.9243(2) 0.6728(2) 0.04619(9) 0.0398(4) Uani 1 1 d .
F15 F 0.63310(11) 0.76533(12) 0.16049(6) 0.0424(3) Uani 1 1 d .
F10 F 0.97546(13) 0.69686(11) 0.43281(5) 0.0413(3) Uani 1 1 d .
F6 F 1.11682(14) 0.41694(11) 0.27973(6) 0.0499(3) Uani 1 1 d .
F1 F 0.74925(13) 0.50846(11) 0.31008(7) 0.0477(3) Uani 1 1 d .
F14 F 0.66718(14) 0.74820(14) 0.02847(6) 0.0518(3) Uani 1 1 d .
F5 F 0.58030(12) 0.95652(11) 0.32747(7) 0.0498(3) Uani 1 1 d .
F11 F 1.14423(11) 0.64459(12) 0.19259(6) 0.0442(3) Uani 1 1 d .
F9 F 1.20230(15) 0.51109(14) 0.52452(6) 0.0558(3) Uani 1 1 d .
F4 F 0.32542(13) 0.94878(13) 0.37215(7) 0.0552(3) Uani 1 1 d .
F3 F 0.27668(14) 0.72535(15) 0.38404(7) 0.0586(4) Uani 1 1 d .
F2 F 0.49111(16) 0.50253(14) 0.35543(8) 0.0654(4) Uani 1 1 d .
F13 F 0.94202(16) 0.66159(15) -0.01981(6) 0.0613(4) Uani 1 1 d .
F12 F 1.17963(14) 0.60890(15) 0.06309(7) 0.0615(4) Uani 1 1 d .
F7 F 1.34238(17) 0.23255(13) 0.37173(8) 0.0747(4) Uani 1 1 d .
F8 F 1.38745(15) 0.27689(14) 0.49509(7) 0.0699(4) Uani 1 1 d .

loop_
_atom_site_aniso_label
_atom_site_aniso_U_11
_atom_site_aniso_U_22
_atom_site_aniso_U_33
_atom_site_aniso_U_23
_atom_site_aniso_U_13
_atom_site_aniso_U_12
P1 0.01895(19) 0.0239(2) 0.02288(19) -0.00847(15) 0.00231(15) -0.00798(16)
Al1 0.0215(2) 0.0241(2) 0.0256(2) -0.00799(19) 0.00004(18) -0.00866(19)
C1 0.0243(8) 0.0294(8) 0.0248(8) -0.0099(6) 0.0012(6) -0.0114(7)
C7 0.0213(7) 0.0437(10) 0.0217(7) -0.0132(7) 0.0029(6) -0.0143(7)
C2 0.0195(7) 0.0256(8) 0.0261(8) -0.0109(6) 0.0031(6) -0.0084(6)
C13 0.0244(8) 0.0227(8) 0.0343(9) -0.0073(7) -0.0025(7) -0.0086(7)
C19 0.0272(8) 0.0250(8) 0.0242(8) -0.0104(6) 0.0040(6) -0.0079(7)
C8 0.0234(8) 0.0559(12) 0.0367(10) -0.0222(9) 0.0020(7) -0.0109(8)
C3 0.0246(8) 0.0267(8) 0.0327(9) -0.0081(7) -0.0056(7) -0.0090(7)
C4 0.0446(10) 0.0287(9) 0.0275(8) -0.0072(7) -0.0056(8) -0.0123(8)
C24 0.0364(9) 0.0333(9) 0.0278(8) -0.0118(7) 0.0038(7) -0.0158(8)
C18 0.0426(10) 0.0295(9) 0.0350(9) -0.0063(7) -0.0022(8) -0.0149(8)
C20 0.0360(10) 0.0451(11) 0.0356(10) -0.0178(8) 0.0112(8) -0.0198(9)
C12 0.0361(10) 0.0569(12) 0.0306(9) -0.0143(8) 0.0054(7) -0.0285(9)
C14 0.0282(9) 0.0362(10) 0.0489(11) -0.0121(9) 0.0030(8) -0.0059(8)
C21 0.0529(12) 0.0545(12) 0.0366(10) -0.0200(9) 0.0211(9) -0.0264(11)
C22 0.0669(14) 0.0508(12) 0.0274(9) -0.0213(9) 0.0135(9) -0.0251(11)
C23 0.0573(13) 0.0498(12) 0.0315(9) -0.0197(9) 0.0040(9) -0.0274(10)
C9 0.0223(9) 0.0893(18) 0.0497(12) -0.0393(12) 0.0054(9) -0.0102(11)
C17 0.0607(14) 0.0335(10) 0.0439(11) 0.0009(9) -0.0158(10) -0.0140(10)
C11 0.0478(13) 0.0965(19) 0.0431(12) -0.0233(12) 0.0121(10) -0.0515(14)
C10 0.0326(11) 0.125(2) 0.0483(13) -0.0388(14) 0.0149(10) -0.0439(14)
C16 0.0497(13) 0.0370(11) 0.0677(16) -0.0010(11) -0.0228(12) -0.0021(10)
C5 0.0743(16) 0.0427(12) 0.0353(10) -0.0093(9) -0.0205(11) -0.0130(11)
C15 0.0312(11) 0.0472(13) 0.0792(17) -0.0173(12) -0.0024(11) 0.0030(10)
C6 0.136(3) 0.0560(15) 0.0313(11) -0.0119(11) -0.0133(14) -0.0189(17)
C25 0.0237(8) 0.0299(8) 0.0231(7) -0.0060(6) -0.0003(6) -0.0108(7)
C31 0.0245(8) 0.0266(8) 0.0302(8) -0.0061(7) -0.0004(6) -0.0128(7)
C36 0.0314(9) 0.0291(8) 0.0294(8) -0.0059(7) 0.0035(7) -0.0153(7)
C37 0.0264(8) 0.0239(8) 0.0283(8) -0.0079(6) 0.0017(6) -0.0096(7)
C42 0.0284(8) 0.0300(9) 0.0303(8) -0.0087(7) 0.0023(7) -0.0118(7)
C30 0.0289(8) 0.0316(9) 0.0330(9) -0.0109(7) 0.0045(7) -0.0142(7)
C39 0.0350(10) 0.0425(11) 0.0399(10) -0.0170(8) 0.0152(8) -0.0140(8)
C29 0.0289(9) 0.0419(10) 0.0358(9) -0.0184(8) 0.0086(7) -0.0126(8)
C28 0.0337(9) 0.0562(12) 0.0348(9) -0.0187(9) 0.0151(8) -0.0273(9)
C26 0.0319(9) 0.0308(9) 0.0326(9) -0.0109(7) 0.0050(7) -0.0125(7)
C27 0.0457(11) 0.0444(11) 0.0413(10) -0.0161(9) 0.0135(9) -0.0298(9)
C38 0.0277(8) 0.0329(9) 0.0345(9) -0.0108(7) 0.0025(7) -0.0124(7)
C35 0.0387(10) 0.0432(11) 0.0275(9) -0.0017(8) -0.0049(7) -0.0215(9)
C32 0.0382(10) 0.0296(9) 0.0356(9) -0.0096(7) -0.0033(8) -0.0142(8)
C34 0.0346(10) 0.0401(11) 0.0394(10) 0.0054(8) -0.0112(8) -0.0106(9)
C41 0.0423(10) 0.0384(10) 0.0283(9) -0.0075(7) -0.0040(8) -0.0192(9)
C33 0.0393(11) 0.0266(9) 0.0529(12) -0.0074(8) -0.0026(9) -0.0038(8)
C40 0.0551(12) 0.0429(11) 0.0262(9) -0.0140(8) 0.0088(8) -0.0229(10)
F15 0.0245(5) 0.0640(7) 0.0382(6) -0.0177(5) 0.0004(4) -0.0156(5)
F10 0.0500(7) 0.0381(6) 0.0305(5) -0.0129(5) 0.0036(5) -0.0115(5)
F6 0.0626(8) 0.0329(6) 0.0496(7) -0.0195(5) -0.0112(6) -0.0089(6)
F1 0.0424(6) 0.0340(6) 0.0740(8) -0.0250(6) 0.0181(6) -0.0180(5)
F14 0.0552(7) 0.0698(8) 0.0334(6) -0.0101(6) -0.0108(5) -0.0303(7)
F5 0.0397(6) 0.0381(6) 0.0832(9) -0.0309(6) 0.0227(6) -0.0205(5)
F11 0.0250(5) 0.0621(7) 0.0491(7) -0.0223(6) 0.0045(5) -0.0176(5)
F9 0.0676(8) 0.0654(8) 0.0291(6) -0.0052(5) -0.0138(6) -0.0262(7)
F4 0.0367(6) 0.0566(8) 0.0811(9) -0.0395(7) 0.0270(6) -0.0177(6)
F3 0.0477(7) 0.0823(9) 0.0737(9) -0.0417(8) 0.0360(6) -0.0444(7)
F2 0.0719(9) 0.0600(8) 0.0964(11) -0.0397(8) 0.0425(8) -0.0509(8)
F13 0.0788(9) 0.0811(10) 0.0301(6) -0.0256(6) 0.0146(6) -0.0339(8)
F12 0.0460(7) 0.0869(10) 0.0565(8) -0.0359(7) 0.0274(6) -0.0248(7)
F7 0.0719(10) 0.0367(7) 0.0793(10) -0.0172(7) -0.0126(8) 0.0146(7)
F8 0.0535(8) 0.0601(9) 0.0582(8) 0.0064(7) -0.0257(7) 0.0013(7)

loop_
_atom_type_symbol
_atom_type_description
_atom_type_scat_dispersion_real
_atom_type_scat_dispersion_imag
_atom_type_scat_source
C C 0.0033 0.0016 'International Tables Vol C Tables 4.2.6.8 and 6.1.1.4'
H H 0.0000 0.0000 'International Tables Vol C Tables 4.2.6.8 and 6.1.1.4'
F F 0.0171 0.0103 'International Tables Vol C Tables 4.2.6.8 and 6.1.1.4'
Al Al 0.0645 0.0514 'International Tables Vol C Tables 4.2.6.8 and 6.1.1.4'
P P 0.1023 0.0942 'International Tables Vol C Tables 4.2.6.8 and 6.1.1.4'

loop_
_geom_angle_atom_site_label_1
_geom_angle_atom_site_label_2
_geom_angle_atom_site_label_3
_geom_angle
C19 P1 C7 109.79(7)
C19 P1 C13 108.99(8)
C7 P1 C13 107.97(8)
C19 P1 C2 109.89(7)
C7 P1 C2 110.98(7)
C13 P1 C2 109.17(7)
C1 Al1 C25 112.13(7)
C1 Al1 C31 105.86(7)
C25 Al1 C31 109.52(7)
C1 Al1 C37 108.56(7)
C25 Al1 C37 109.05(7)
C31 Al1 C37 111.72(7)
C2 C1 Al1 127.49(12)
C8 C7 C12 120.46(16)
C8 C7 P1 119.99(14)
C12 C7 P1 119.47(13)
C1 C2 C3 124.65(14)
C1 C2 P1 118.56(12)
C3 C2 P1 116.79(11)
C14 C13 C18 119.73(17)
C14 C13 P1 119.58(14)
C18 C13 P1 120.39(13)
C24 C19 C20 120.02(15)
C24 C19 P1 120.31(13)
C20 C19 P1 119.46(13)
C7 C8 C9 119.1(2)
C2 C3 C4 114.37(14)
C5 C4 C3 111.98(17)
C23 C24 C19 119.55(17)
C17 C18 C13 119.95(19)
C21 C20 C19 119.38(17)
C11 C12 C7 119.5(2)
C13 C14 C15 119.3(2)
C22 C21 C20 120.25(18)
C21 C22 C23 120.32(17)
C22 C23 C24 120.47(18)
C10 C9 C8 120.1(2)
C16 C17 C18 119.9(2)
C10 C11 C12 120.0(2)
C9 C10 C11 120.80(19)
C17 C16 C15 120.6(2)
C6 C5 C4 113.1(2)
C16 C15 C14 120.4(2)
C30 C25 C26 113.88(15)
C30 C25 Al1 127.44(12)
C26 C25 Al1 118.67(12)
C32 C31 C36 113.31(15)
C32 C31 Al1 127.14(13)
C36 C31 Al1 119.44(12)
F10 C36 C35 116.48(15)
F10 C36 C31 118.76(15)
C35 C36 C31 124.76(16)
C38 C37 C42 113.74(15)
C38 C37 Al1 120.20(12)
C42 C37 Al1 125.93(12)
F15 C42 C37 120.09(14)
F15 C42 C41 115.69(15)
C37 C42 C41 124.15(16)
F5 C30 C25 119.89(15)
F5 C30 C29 115.76(15)
C25 C30 C29 124.34(16)
F12 C39 C40 119.63(17)
F12 C39 C38 121.44(18)
C40 C39 C38 118.91(17)
F4 C29 C28 119.40(16)
F4 C29 C30 121.76(16)
C28 C29 C30 118.84(16)
F3 C28 C29 119.95(17)
F3 C28 C27 120.23(17)
C29 C28 C27 119.82(16)
F1 C26 C27 117.42(15)
F1 C26 C25 118.40(15)
C27 C26 C25 124.18(16)
F2 C27 C26 121.65(17)
F2 C27 C28 119.42(16)
C26 C27 C28 118.93(16)
F11 C38 C37 119.18(15)
F11 C38 C39 116.40(15)
C37 C38 C39 124.40(16)
F9 C35 C34 119.87(17)
F9 C35 C36 121.18(18)
C34 C35 C36 118.94(17)
F6 C32 C31 119.69(15)
F6 C32 C33 115.74(16)
C31 C32 C33 124.57(17)
F8 C34 C35 120.40(19)
F8 C34 C33 120.08(19)
C35 C34 C33 119.52(17)
F14 C41 C40 119.66(16)
F14 C41 C42 121.22(17)
C40 C41 C42 119.11(16)
F7 C33 C34 119.94(18)
F7 C33 C32 121.19(18)
C34 C33 C32 118.87(18)
F13 C40 C41 120.68(18)
F13 C40 C39 119.71(18)
C41 C40 C39 119.58(16)

loop_
_geom_bond_atom_site_label_1
_geom_bond_atom_site_label_2
_geom_bond_distance
P1 C19 1.7978(16)
P1 C7 1.7991(16)
P1 C13 1.7999(17)
P1 C2 1.8033(15)
Al1 C1 1.9984(16)
Al1 C25 2.0110(17)
Al1 C31 2.0132(17)
Al1 C37 2.0339(17)
C1 C2 1.336(2)
C7 C8 1.391(3)
C7 C12 1.394(3)
C2 C3 1.512(2)
C13 C14 1.388(2)
C13 C18 1.395(3)
C19 C24 1.386(2)
C19 C20 1.401(2)
C8 C9 1.394(3)
C3 C4 1.524(2)
C4 C5 1.519(3)
C24 C23 1.385(2)
C18 C17 1.385(3)
C20 C21 1.387(3)
C12 C11 1.384(3)
C14 C15 1.391(3)
C21 C22 1.377(3)
C22 C23 1.378(3)
C9 C10 1.376(4)
C17 C16 1.371(4)
C11 C10 1.378(4)
C16 C15 1.372(4)
C5 C6 1.518(4)
C25 C30 1.379(2)
C25 C26 1.383(2)
C31 C32 1.378(2)
C31 C36 1.383(2)
C36 F10 1.359(2)
C36 C35 1.374(2)
C37 C38 1.381(2)
C37 C42 1.381(2)
C42 F15 1.3566(19)
C42 C41 1.384(2)
C30 F5 1.352(2)
C30 C29 1.383(2)
C39 F12 1.350(2)
C39 C40 1.371(3)
C39 C38 1.383(3)
C29 F4 1.343(2)
C29 C28 1.364(3)
C28 F3 1.349(2)
C28 C27 1.379(3)
C26 F1 1.356(2)
C26 C27 1.375(2)
C27 F2 1.346(2)
C38 F11 1.354(2)
C35 F9 1.344(2)
C35 C34 1.371(3)
C32 F6 1.359(2)
C32 C33 1.380(3)
C34 F8 1.342(2)
C34 C33 1.373(3)
C41 F14 1.349(2)
C41 C40 1.371(3)
C33 F7 1.345(2)
C40 F13 1.345(2)
